data_1558005
loop_
_publ_author_name
'Kanno, Yuichiro'
'Kusakabe, Taichi'
'Saito, Nao'
'Kikkawa, Shoko'
'Takahashi, Keisuke'
'Azumaya, Isao'
'Nemoto, Kiyomitsu'
'Kato, Keisuke'

_publ_section_title
;
 Improved Synthesis and Determination of the Biologically Active
 Diastereomer of YK11
;
_journal_issue 2
_journal_name_full Molbank
_journal_page_first M1125
_journal_paper_doi 10.3390/M1125
_journal_volume 2020
_journal_year 2020
_chemical_absolute_configuration ad
_chemical_formula_moiety 'C25 H34 O6'
_chemical_formula_sum 'C25 H34 O6'
_chemical_formula_weight 430.54
_space_group_crystal_system monoclinic
_space_group_IT_number 4
_space_group_name_Hall 'P 2yb'
_space_group_name_H-M_alt 'P 1 21 1'
_atom_sites_solution_hydrogens geom
_atom_sites_solution_primary direct
_atom_sites_solution_secondary difmap
_cell_angle_alpha 90.0000
_cell_angle_beta 97.4360(13)
_cell_angle_gamma 90.0000
_cell_formula_units_Z 4
_cell_length_a 15.7937(3)
_cell_length_b 7.49440(10)
_cell_length_c 20.8812(2)
_cell_measurement_reflns_used 26467
_cell_measurement_temperature 93
_cell_measurement_theta_max 73.10
_cell_measurement_theta_min 2.80
_cell_volume 2450.80(6)
_computing_cell_refinement 'CrysAlisPro 1.171.38.43 (Rigaku OD, 2015)'
_computing_data_collection 'CrysAlisPro 1.171.38.43 (Rigaku OD, 2015)'
_computing_data_reduction 'CrysAlisPro 1.171.38.43 (Rigaku OD, 2015)'
_computing_molecular_graphics 'CrystalStructure 4.3'
_computing_publication_material 'CrystalStructure 4.3 (Rigaku, 2019)'
_computing_structure_refinement 'SHELXL Version 2018/3 (Sheldrick, 2008)'
_computing_structure_solution 'SHELXT Version 2014/5 (Sheldrick, 2014)'
_diffrn_ambient_temperature 93
_diffrn_detector_area_resol_mean 5.811
_diffrn_measured_fraction_theta_full 0.976
_diffrn_measured_fraction_theta_max 0.975
_diffrn_measurement_device_type 'Rigaku XtaLAB P200'
_diffrn_measurement_method \w
_diffrn_radiation_type 'Cu K\a'
_diffrn_radiation_wavelength 1.54187
_diffrn_reflns_av_R_equivalents 0.0310
_diffrn_reflns_av_unetI/netI 0.0177
_diffrn_reflns_Laue_measured_fraction_full 0.976
_diffrn_reflns_Laue_measured_fraction_max 0.975
_diffrn_reflns_limit_h_max 16
_diffrn_reflns_limit_h_min -18
_diffrn_reflns_limit_k_max 9
_diffrn_reflns_limit_k_min -9
_diffrn_reflns_limit_l_max 25
_diffrn_reflns_limit_l_min -25
_diffrn_reflns_number 29206
_diffrn_reflns_point_group_measured_fraction_full 0.966
_diffrn_reflns_point_group_measured_fraction_max 0.965
_diffrn_reflns_theta_full 67.687
_diffrn_reflns_theta_max 68.249
_diffrn_reflns_theta_min 2.822
_diffrn_standards_number 0
_exptl_absorpt_coefficient_mu 0.670
_exptl_absorpt_correction_T_max 0.954
_exptl_absorpt_correction_T_min 0.849
_exptl_absorpt_correction_type multi-scan
_exptl_absorpt_process_details
;
CrysAlisPro 1.171.38.43 (Rigaku Oxford Diffraction, 2015)
Empirical absorption correction using spherical harmonics,
 implemented in SCALE3 ABSPACK scaling algorithm.
;
_exptl_crystal_colour colorless
_exptl_crystal_density_diffrn 1.167
_exptl_crystal_density_method 'not measured'
_exptl_crystal_description prism
_exptl_crystal_F_000 928.00
_exptl_crystal_size_max 0.230
_exptl_crystal_size_mid 0.130
_exptl_crystal_size_min 0.070
_platon_squeeze_details
;
Highly disordered solvent, which located in channels along [010], was unable to be modeled. 
As the identification of disordered solvent molecules riding on the center of symmetry was 
failed in the refinement of void space, PLATON/SQUEEZE program was applied.
PLATON/SQUEEZE shows the total potential solvent accessible void 
volume is 270 A^3^ and residual electrons count 76 in the unit cell.
;
_refine_diff_density_max 0.32
_refine_diff_density_min -0.31
_refine_ls_abs_structure_details
;
 Flack x determined using 3806 quotients [(I+)-(I-)]/[(I+)+(I-)]
 (Parsons, Flack and Wagner, Acta Cryst. B69 (2013) 249-259).
;
_refine_ls_abs_structure_Flack 0.03(6)
_refine_ls_extinction_method none
_refine_ls_goodness_of_fit_ref 1.056
_refine_ls_hydrogen_treatment mixed
_refine_ls_number_parameters 798
_refine_ls_number_reflns 8612
_refine_ls_number_restraints 1
_refine_ls_R_factor_all 0.0410
_refine_ls_R_factor_gt 0.0408
_refine_ls_shift/su_max 0.001
_refine_ls_structure_factor_coef Fsqd
_refine_ls_weighting_details 'w = 1/[\s^2^(Fo^2^)+(0.0908P)^2^+0.2519P] where P=(Fo^2^+2Fc^2^)/3'
_refine_ls_weighting_scheme calc
_refine_ls_wR_factor_gt 0.1132
_refine_ls_wR_factor_ref 0.1136
_reflns_Friedel_coverage 0.828
_reflns_Friedel_fraction_full 0.955
_reflns_Friedel_fraction_max 0.954
_reflns_number_gt 8505
_reflns_number_total 8612
_reflns_threshold_expression F^2^>2.0\s(F^2^)
_cod_data_source_file CrystalStructure_200418.cif
_cod_data_source_block YK-11
_cod_database_code 1558005

loop_
_space_group_symop_id
_space_group_symop_operation_xyz
1 +X,+Y,+Z
2 -X,1/2+Y,-Z

loop_
_atom_site_label
_atom_site_type_symbol
_atom_site_fract_x
_atom_site_fract_y
_atom_site_fract_z
_atom_site_U_iso_or_equiv
_atom_site_adp_type
_atom_site_occupancy
_atom_site_site_symmetry_order
_atom_site_calc_flag
_atom_site_refinement_flags_posn
_atom_site_refinement_flags_adp
_atom_site_refinement_flags_occupancy
_atom_site_disorder_assembly
_atom_site_disorder_group
O1 O 0.98522(11) 0.4864(2) 1.01905(8) 0.0334(4) Uani 1 1 d . . . . .
O2 O 0.36418(10) 0.5010(2) 0.71192(7) 0.0268(3) Uani 1 1 d . . . . .
O3 O 0.31420(10) 0.5214(2) 0.80826(7) 0.0284(3) Uani 1 1 d . . . . .
O4 O 0.22178(11) 0.5570(2) 0.71356(8) 0.0326(4) Uani 1 1 d . . . . .
O5 O 0.45729(12) 0.0251(2) 0.85174(8) 0.0329(4) Uani 1 1 d . . . . .
O6 O 0.43099(11) 0.1038(2) 0.95098(8) 0.0320(4) Uani 1 1 d . . . . .
O7 O 1.32435(13) 0.6848(3) 0.98845(12) 0.0520(5) Uani 1 1 d . . . . .
O8 O 0.78453(12) 0.7108(3) 0.59958(9) 0.0418(5) Uani 1 1 d . . . . .
O9 O 0.85516(12) 0.4698(3) 0.56925(9) 0.0400(4) Uani 1 1 d . . . . .
O10 O 0.72511(14) 0.5478(3) 0.51180(9) 0.0489(5) Uani 1 1 d . . . . .
O11 O 1.07374(15) 0.8405(3) 0.57906(10) 0.0454(5) Uani 1 1 d . . . . .
O12 O 1.13617(12) 0.5783(3) 0.56135(9) 0.0394(4) Uani 1 1 d . . . . .
C1 C 0.78176(15) 0.6479(3) 0.94092(11) 0.0288(5) Uani 1 1 d . . . . .
H1A H 0.760(2) 0.763(5) 0.9320(15) 0.037(8) Uiso 1 1 d . . . . .
H1B H 0.7524(19) 0.592(4) 0.9750(14) 0.027(7) Uiso 1 1 d . . . . .
C2 C 0.87592(15) 0.6748(3) 0.96603(13) 0.0313(5) Uani 1 1 d . . . . .
H2A H 0.9063(19) 0.737(4) 0.9327(14) 0.028(7) Uiso 1 1 d . . . . .
H2B H 0.882(2) 0.744(6) 1.0092(18) 0.054(10) Uiso 1 1 d . . . . .
C3 C 0.92303(14) 0.5011(3) 0.97764(11) 0.0265(5) Uani 1 1 d . . . . .
C4 C 0.89351(15) 0.3530(3) 0.93478(11) 0.0271(5) Uani 1 1 d . . . . .
H4 H 0.928(2) 0.245(5) 0.9404(16) 0.041(8) Uiso 1 1 d . . . . .
C5 C 0.82549(15) 0.3645(3) 0.88918(11) 0.0256(4) Uani 1 1 d . . . . .
C6 C 0.80601(16) 0.2166(3) 0.84069(12) 0.0315(5) Uani 1 1 d . . . . .
H6A H 0.838(2) 0.113(5) 0.8570(15) 0.037(8) Uiso 1 1 d . . . . .
H6B H 0.8299(19) 0.258(4) 0.7989(14) 0.030(7) Uiso 1 1 d . . . . .
C7 C 0.71013(16) 0.1755(3) 0.82578(12) 0.0305(5) Uani 1 1 d . . . . .
H7A H 0.699(2) 0.097(5) 0.7862(16) 0.042(9) Uiso 1 1 d . . . . .
H7B H 0.689(2) 0.127(5) 0.8668(16) 0.037(8) Uiso 1 1 d . . . . .
C8 C 0.66007(14) 0.3463(3) 0.80653(11) 0.0250(5) Uani 1 1 d . . . . .
H8 H 0.6819(17) 0.391(4) 0.7675(13) 0.023(6) Uiso 1 1 d . . . . .
C9 C 0.67341(14) 0.4805(3) 0.86307(11) 0.0237(4) Uani 1 1 d . . . . .
H9 H 0.6552(16) 0.416(4) 0.9005(12) 0.015(6) Uiso 1 1 d . . . . .
C10 C 0.76877(14) 0.5280(3) 0.88092(11) 0.0243(4) Uani 1 1 d . . . . .
H10 H 0.7853(18) 0.594(4) 0.8417(13) 0.025(7) Uiso 1 1 d . . . . .
C11 C 0.61900(15) 0.6492(3) 0.84905(12) 0.0269(5) Uani 1 1 d . . . . .
H11A H 0.6222(16) 0.722(4) 0.8895(12) 0.020(6) Uiso 1 1 d . . . . .
H11B H 0.6408(17) 0.715(4) 0.8129(12) 0.017(6) Uiso 1 1 d . . . . .
C12 C 0.52372(15) 0.6088(3) 0.82914(11) 0.0261(5) Uani 1 1 d . . . . .
H12A H 0.4946(17) 0.721(4) 0.8196(13) 0.023(6) Uiso 1 1 d . . . . .
H12B H 0.5002(18) 0.558(4) 0.8700(13) 0.025(6) Uiso 1 1 d . . . . .
C13 C 0.51113(14) 0.4782(3) 0.77229(10) 0.0249(4) Uani 1 1 d . . . . .
C14 C 0.56465(15) 0.3099(3) 0.79078(11) 0.0252(5) Uani 1 1 d . . . . .
H14 H 0.5456(17) 0.261(4) 0.8332(13) 0.022(6) Uiso 1 1 d . . . . .
C15 C 0.53385(16) 0.1743(3) 0.73801(12) 0.0305(5) Uani 1 1 d . . . . .
H15A H 0.5686(17) 0.193(4) 0.7031(13) 0.021(6) Uiso 1 1 d . . . . .
H15B H 0.5408(18) 0.051(4) 0.7546(13) 0.028(7) Uiso 1 1 d . . . . .
C16 C 0.43772(17) 0.2143(3) 0.72222(12) 0.0289(5) Uani 1 1 d . . . . .
H16A H 0.420(2) 0.230(5) 0.6805(17) 0.042(9) Uiso 1 1 d . . . . .
H16B H 0.408(2) 0.135(5) 0.7358(15) 0.032(8) Uiso 1 1 d . . . . .
C17 C 0.42070(14) 0.3917(3) 0.75597(10) 0.0242(4) Uani 1 1 d . . . . .
C18 C 0.37020(15) 0.3831(3) 0.81363(10) 0.0250(4) Uani 1 1 d . . . . .
C19 C 0.37279(14) 0.2836(3) 0.86771(11) 0.0260(4) Uani 1 1 d . . . . .
H19 H 0.3408(19) 0.330(4) 0.9019(14) 0.032(7) Uiso 1 1 d . . . . .
C20 C 0.42481(15) 0.1259(3) 0.88653(11) 0.0259(5) Uani 1 1 d . . . . .
C21 C 0.53360(17) 0.5683(4) 0.71069(12) 0.0310(5) Uani 1 1 d . . . . .
H21A H 0.518(2) 0.487(5) 0.6736(16) 0.044(8) Uiso 1 1 d . . . . .
H21B H 0.498(2) 0.681(5) 0.7005(14) 0.034(7) Uiso 1 1 d . . . . .
H21C H 0.588(2) 0.605(5) 0.7157(16) 0.046(9) Uiso 1 1 d . . . . .
C22 C 0.48320(18) -0.0458(4) 0.97647(13) 0.0360(5) Uani 1 1 d . . . . .
H22A H 0.472(3) -0.050(6) 1.021(2) 0.068(12) Uiso 1 1 d . . . . .
H22B H 0.466(2) -0.157(6) 0.9529(17) 0.050(10) Uiso 1 1 d . . . . .
H22C H 0.548(3) -0.018(8) 0.970(2) 0.085(15) Uiso 1 1 d . . . . .
C23 C 0.30373(15) 0.5912(3) 0.74357(10) 0.0272(5) Uani 1 1 d . . . . .
C24 C 0.31502(17) 0.7907(3) 0.74553(13) 0.0337(5) Uani 1 1 d . . . . .
H24A H 0.375(2) 0.823(5) 0.7700(18) 0.051(10) Uiso 1 1 d . . . . .
H24B H 0.316(3) 0.837(8) 0.698(2) 0.083(14) Uiso 1 1 d . . . . .
H24C H 0.272(3) 0.850(6) 0.7661(19) 0.058(11) Uiso 1 1 d . . . . .
C25 C 0.19966(19) 0.3738(4) 0.70553(14) 0.0388(6) Uani 1 1 d . . . . .
H25A H 0.237(3) 0.316(6) 0.679(2) 0.060(11) Uiso 1 1 d . . . . .
H25B H 0.144(3) 0.363(6) 0.6823(19) 0.060(11) Uiso 1 1 d . . . . .
H25C H 0.199(2) 0.309(5) 0.7478(17) 0.046(9) Uiso 1 1 d . . . . .
C26 C 1.13092(16) 0.5391(3) 0.88950(11) 0.0277(5) Uani 1 1 d . . . . .
H26A H 1.1646(18) 0.502(4) 0.8581(13) 0.026(7) Uiso 1 1 d . . . . .
H26B H 1.089(2) 0.454(4) 0.8954(13) 0.030(7) Uiso 1 1 d . . . . .
C27 C 1.19067(16) 0.5478(3) 0.95288(12) 0.0296(5) Uani 1 1 d . . . . .
H27A H 1.225(2) 0.427(5) 0.9627(15) 0.041(8) Uiso 1 1 d . . . . .
H27B H 1.158(2) 0.566(5) 0.9860(15) 0.037(8) Uiso 1 1 d . . . . .
C28 C 1.25641(16) 0.6933(3) 0.95371(13) 0.0334(5) Uani 1 1 d . . . . .
C29 C 1.23064(17) 0.8520(3) 0.91466(12) 0.0323(5) Uani 1 1 d . . . . .
H29 H 1.267(2) 0.937(5) 0.9169(16) 0.043(9) Uiso 1 1 d . . . . .
C30 C 1.15444(16) 0.8700(3) 0.87900(11) 0.0280(5) Uani 1 1 d . . . . .
C31 C 1.12664(17) 1.0469(3) 0.84908(12) 0.0327(5) Uani 1 1 d . . . . .
H31A H 1.174(2) 1.133(5) 0.8536(16) 0.044(9) Uiso 1 1 d . . . . .
H31B H 1.086(2) 1.093(5) 0.8756(16) 0.036(8) Uiso 1 1 d . . . . .
C32 C 1.08612(17) 1.0299(3) 0.77844(12) 0.0315(5) Uani 1 1 d . . . . .
H32A H 1.062(2) 1.149(5) 0.7679(15) 0.038(8) Uiso 1 1 d . . . . .
H32B H 1.128(2) 0.993(4) 0.7515(14) 0.031(7) Uiso 1 1 d . . . . .
C33 C 1.01367(16) 0.8945(3) 0.77209(11) 0.0269(5) Uani 1 1 d . . . . .
H33 H 0.9697(18) 0.939(4) 0.7987(13) 0.024(7) Uiso 1 1 d . . . . .
C34 C 1.04560(15) 0.7120(3) 0.79870(10) 0.0250(4) Uani 1 1 d . . . . .
H34 H 1.0904(18) 0.676(4) 0.7720(13) 0.022(6) Uiso 1 1 d . . . . .
C35 C 1.08978(15) 0.7199(3) 0.86957(11) 0.0252(5) Uani 1 1 d . . . . .
H35 H 1.0448(17) 0.752(4) 0.8992(12) 0.020(6) Uiso 1 1 d . . . . .
C36 C 0.97276(17) 0.5742(3) 0.79146(11) 0.0294(5) Uani 1 1 d . . . . .
H36A H 0.9302(17) 0.613(4) 0.8233(12) 0.019(6) Uiso 1 1 d . . . . .
H36B H 0.9993(17) 0.458(4) 0.8053(12) 0.021(6) Uiso 1 1 d . . . . .
C37 C 0.92871(17) 0.5570(3) 0.72138(11) 0.0313(5) Uani 1 1 d . . . . .
H37A H 0.9684(17) 0.509(4) 0.6935(12) 0.019(6) Uiso 1 1 d . . . . .
H37B H 0.8774(19) 0.481(4) 0.7180(13) 0.029(7) Uiso 1 1 d . . . . .
C38 C 0.89975(16) 0.7390(3) 0.69302(11) 0.0311(5) Uani 1 1 d . . . . .
C39 C 0.97589(17) 0.8670(3) 0.70153(11) 0.0311(5) Uani 1 1 d . . . . .
H39 H 1.020(2) 0.824(4) 0.6774(14) 0.033(7) Uiso 1 1 d . . . . .
C40 C 0.94633(19) 1.0293(4) 0.65973(12) 0.0373(6) Uani 1 1 d . . . . .
H40A H 1.000(2) 1.107(5) 0.6466(16) 0.045(9) Uiso 1 1 d . . . . .
H40B H 0.914(2) 1.111(5) 0.6813(17) 0.046(9) Uiso 1 1 d . . . . .
C41 C 0.8921(2) 0.9446(4) 0.60046(13) 0.0406(6) Uani 1 1 d . . . . .
H41A H 0.828(3) 0.997(7) 0.592(2) 0.073(12) Uiso 1 1 d . . . . .
H41B H 0.927(2) 0.957(5) 0.5658(18) 0.052(10) Uiso 1 1 d . . . . .
C42 C 0.87395(17) 0.7491(4) 0.61776(11) 0.0352(5) Uani 1 1 d . . . . .
C43 C 0.91497(17) 0.6018(4) 0.58134(11) 0.0346(5) Uani 1 1 d . . . . .
C44 C 0.99211(19) 0.5686(4) 0.56398(12) 0.0385(6) Uani 1 1 d . . . . .
H44 H 1.002(3) 0.442(6) 0.5433(19) 0.062(11) Uiso 1 1 d . . . . .
C45 C 1.06855(18) 0.6812(4) 0.56967(11) 0.0358(6) Uani 1 1 d . . . . .
C46 C 0.82326(17) 0.8091(4) 0.72453(12) 0.0357(6) Uani 1 1 d . . . . .
H46A H 0.797(2) 0.925(5) 0.7044(17) 0.048(9) Uiso 1 1 d . . . . .
H46B H 0.840(2) 0.818(5) 0.7714(17) 0.046(9) Uiso 1 1 d . . . . .
H46C H 0.777(3) 0.717(6) 0.7194(19) 0.062(11) Uiso 1 1 d . . . . .
C47 C 1.21610(19) 0.6715(4) 0.56234(14) 0.0437(6) Uani 1 1 d . . . . .
H47A H 1.262985 0.584930 0.565571 0.052 Uiso 1 1 calc R U . . .
H47B H 1.224168 0.751981 0.599606 0.052 Uiso 1 1 calc R U . . .
H47C H 1.215540 0.740831 0.522500 0.052 Uiso 1 1 calc R U . . .
C48 C 0.77157(18) 0.5399(4) 0.57306(12) 0.0410(6) Uani 1 1 d . . . . .
C49 C 0.7241(2) 0.4164(5) 0.61260(15) 0.0500(7) Uani 1 1 d . . . . .
H49A H 0.720120 0.297858 0.592658 0.060 Uiso 1 1 calc R U . . .
H49B H 0.666507 0.463244 0.614492 0.060 Uiso 1 1 calc R U . . .
H49C H 0.754619 0.407766 0.656435 0.060 Uiso 1 1 calc R U . . .
C50 C 0.7616(2) 0.6542(5) 0.46574(14) 0.0542(8) Uani 1 1 d . . . . .
H50A H 0.814791 0.599082 0.456196 0.065 Uiso 1 1 calc R U . . .
H50B H 0.773549 0.773972 0.483414 0.065 Uiso 1 1 calc R U . . .
H50C H 0.721353 0.662485 0.425959 0.065 Uiso 1 1 calc R U . . .

loop_
_atom_site_aniso_label
_atom_site_aniso_U_11
_atom_site_aniso_U_22
_atom_site_aniso_U_33
_atom_site_aniso_U_23
_atom_site_aniso_U_13
_atom_site_aniso_U_12
O1 0.0237(8) 0.0357(9) 0.0397(9) 0.0004(7) 0.0003(7) -0.0003(7)
O2 0.0253(8) 0.0297(8) 0.0249(7) 0.0038(6) 0.0014(6) 0.0010(6)
O3 0.0267(8) 0.0303(8) 0.0285(8) 0.0043(6) 0.0046(6) 0.0038(7)
O4 0.0242(9) 0.0340(9) 0.0386(8) 0.0048(7) 0.0003(6) -0.0029(7)
O5 0.0415(10) 0.0241(8) 0.0340(8) -0.0005(7) 0.0080(7) 0.0024(7)
O6 0.0359(9) 0.0306(9) 0.0286(8) 0.0025(6) 0.0012(6) 0.0024(7)
O7 0.0335(11) 0.0473(12) 0.0719(13) 0.0148(11) -0.0059(9) -0.0063(9)
O8 0.0342(10) 0.0532(12) 0.0374(9) -0.0125(9) 0.0029(7) 0.0069(9)
O9 0.0358(10) 0.0470(11) 0.0381(9) -0.0098(8) 0.0081(7) 0.0010(8)
O10 0.0428(11) 0.0652(14) 0.0372(9) -0.0114(10) -0.0001(8) 0.0015(10)
O11 0.0535(12) 0.0420(11) 0.0455(10) 0.0013(8) 0.0241(9) -0.0014(9)
O12 0.0349(10) 0.0440(10) 0.0396(9) -0.0010(8) 0.0057(7) 0.0003(8)
C1 0.0248(12) 0.0255(11) 0.0354(12) -0.0060(9) 0.0017(9) 0.0025(9)
C2 0.0248(12) 0.0271(12) 0.0410(12) -0.0065(10) 0.0006(9) 0.0015(9)
C3 0.0204(11) 0.0270(11) 0.0331(11) 0.0015(9) 0.0071(8) -0.0001(9)
C4 0.0224(11) 0.0256(11) 0.0348(11) 0.0027(9) 0.0089(9) 0.0037(9)
C5 0.0222(11) 0.0230(11) 0.0329(11) -0.0016(9) 0.0087(8) -0.0016(9)
C6 0.0260(12) 0.0258(11) 0.0427(13) -0.0070(10) 0.0050(10) 0.0041(9)
C7 0.0255(12) 0.0232(11) 0.0427(13) -0.0093(10) 0.0037(9) 0.0031(9)
C8 0.0208(11) 0.0224(10) 0.0324(11) -0.0046(9) 0.0060(8) -0.0008(8)
C9 0.0208(11) 0.0201(10) 0.0303(10) -0.0027(8) 0.0041(8) 0.0001(8)
C10 0.0209(11) 0.0216(10) 0.0304(10) -0.0007(8) 0.0039(8) 0.0015(8)
C11 0.0220(11) 0.0210(10) 0.0372(11) -0.0053(9) 0.0024(9) 0.0010(9)
C12 0.0204(11) 0.0232(11) 0.0344(11) -0.0047(9) 0.0021(8) 0.0010(8)
C13 0.0212(11) 0.0230(10) 0.0307(10) -0.0015(9) 0.0040(8) -0.0014(9)
C14 0.0242(11) 0.0213(10) 0.0303(10) -0.0034(9) 0.0039(8) 0.0002(8)
C15 0.0291(13) 0.0284(12) 0.0345(12) -0.0094(10) 0.0058(9) -0.0022(9)
C16 0.0302(13) 0.0270(11) 0.0293(11) -0.0042(9) 0.0028(9) -0.0035(10)
C17 0.0236(11) 0.0230(10) 0.0256(10) 0.0028(8) 0.0021(8) -0.0024(8)
C18 0.0219(11) 0.0235(10) 0.0294(10) -0.0021(8) 0.0025(8) -0.0025(8)
C19 0.0227(11) 0.0266(11) 0.0296(10) -0.0002(9) 0.0064(8) -0.0022(9)
C20 0.0253(11) 0.0236(10) 0.0286(10) 0.0001(9) 0.0026(8) -0.0060(9)
C21 0.0249(12) 0.0348(13) 0.0343(12) 0.0019(10) 0.0073(9) -0.0042(10)
C22 0.0374(14) 0.0327(13) 0.0357(12) 0.0060(11) -0.0040(10) 0.0025(11)
C23 0.0239(12) 0.0295(12) 0.0278(10) 0.0027(9) 0.0016(8) -0.0020(9)
C24 0.0318(13) 0.0282(13) 0.0400(13) 0.0027(10) 0.0006(10) -0.0027(10)
C25 0.0332(14) 0.0389(14) 0.0427(14) 0.0042(11) -0.0006(11) -0.0112(11)
C26 0.0288(12) 0.0220(11) 0.0333(11) 0.0007(9) 0.0080(9) -0.0001(9)
C27 0.0312(12) 0.0242(11) 0.0345(11) 0.0043(9) 0.0085(10) 0.0022(9)
C28 0.0270(13) 0.0324(12) 0.0415(12) 0.0020(10) 0.0067(10) -0.0005(10)
C29 0.0312(13) 0.0251(11) 0.0420(12) 0.0009(10) 0.0101(10) -0.0073(10)
C30 0.0312(13) 0.0220(11) 0.0327(11) -0.0020(9) 0.0109(9) -0.0032(9)
C31 0.0355(13) 0.0211(11) 0.0420(13) 0.0003(10) 0.0068(10) -0.0052(10)
C32 0.0365(13) 0.0229(11) 0.0361(12) 0.0054(9) 0.0080(10) -0.0029(10)
C33 0.0289(12) 0.0227(10) 0.0304(11) 0.0020(9) 0.0085(9) 0.0005(9)
C34 0.0271(12) 0.0223(10) 0.0270(10) -0.0013(8) 0.0095(8) -0.0007(9)
C35 0.0275(12) 0.0192(10) 0.0303(10) 0.0024(8) 0.0092(9) -0.0012(9)
C36 0.0347(13) 0.0249(11) 0.0292(11) 0.0002(9) 0.0068(9) -0.0043(10)
C37 0.0336(13) 0.0311(12) 0.0296(11) -0.0029(10) 0.0061(9) -0.0027(10)
C38 0.0341(13) 0.0355(13) 0.0250(10) -0.0024(9) 0.0087(9) 0.0006(11)
C39 0.0351(13) 0.0298(12) 0.0298(11) 0.0022(9) 0.0093(10) 0.0028(10)
C40 0.0453(15) 0.0329(13) 0.0342(12) 0.0048(10) 0.0074(11) 0.0063(12)
C41 0.0492(17) 0.0413(15) 0.0310(12) 0.0030(11) 0.0043(11) 0.0092(12)
C42 0.0356(13) 0.0433(14) 0.0271(11) -0.0021(10) 0.0057(9) 0.0066(11)
C43 0.0358(14) 0.0417(14) 0.0266(11) -0.0042(9) 0.0054(9) 0.0016(11)
C44 0.0430(15) 0.0439(14) 0.0296(11) -0.0072(11) 0.0087(10) 0.0015(12)
C45 0.0406(14) 0.0440(15) 0.0244(10) -0.0003(10) 0.0103(9) 0.0009(11)
C46 0.0323(13) 0.0451(15) 0.0313(12) -0.0062(11) 0.0100(10) 0.0010(11)
C47 0.0391(15) 0.0476(16) 0.0452(14) 0.0068(12) 0.0082(11) -0.0035(12)
C48 0.0352(14) 0.0533(16) 0.0344(12) -0.0103(12) 0.0049(10) 0.0025(12)
C49 0.0427(17) 0.067(2) 0.0423(14) -0.0106(14) 0.0131(12) -0.0043(15)
C50 0.060(2) 0.063(2) 0.0372(14) 0.0000(14) -0.0014(13) 0.0015(17)

loop_
_atom_type_symbol
_atom_type_description
_atom_type_scat_dispersion_real
_atom_type_scat_dispersion_imag
_atom_type_scat_source
C C 0.0181 0.0091
;
International Tables for Crystallography
(Vol. C, Tables 4.2.6.8 and 6.1.1.4)
;
H H 0.0000 0.0000
;
International Tables for Crystallography
(Vol. C, Table 6.1.1.4)
;
O O 0.0492 0.0322
;
International Tables for Crystallography
(Vol. C, Tables 4.2.6.8 and 6.1.1.4)
;

loop_
_geom_angle_atom_site_label_1
_geom_angle_atom_site_label_2
_geom_angle_atom_site_label_3
_geom_angle
_geom_angle_site_symmetry_1
_geom_angle_site_symmetry_3
_geom_angle_publ_flag
C23 O2 C17 111.96(16) . . ?
C18 O3 C23 110.47(17) . . ?
C23 O4 C25 115.6(2) . . ?
C20 O6 C22 115.20(19) . . ?
C48 O8 C42 112.0(2) . . ?
C43 O9 C48 110.1(2) . . ?
C48 O10 C50 115.6(2) . . ?
C45 O12 C47 115.4(2) . . ?
C2 C1 C10 112.31(19) . . ?
C2 C1 H1A 105(2) . . ?
C10 C1 H1A 112(2) . . ?
C2 C1 H1B 109.6(17) . . ?
C10 C1 H1B 108.2(17) . . ?
H1A C1 H1B 110(3) . . ?
C3 C2 C1 112.4(2) . . ?
C3 C2 H2A 104.0(18) . . ?
C1 C2 H2A 110.7(17) . . ?
C3 C2 H2B 108(2) . . ?
C1 C2 H2B 110(2) . . ?
H2A C2 H2B 112(3) . . ?
O1 C3 C4 121.7(2) . . ?
O1 C3 C2 121.7(2) . . ?
C4 C3 C2 116.50(19) . . ?
C5 C4 C3 123.2(2) . . ?
C5 C4 H4 122(2) . . ?
C3 C4 H4 115(2) . . ?
C4 C5 C6 120.3(2) . . ?
C4 C5 C10 122.7(2) . . ?
C6 C5 C10 116.9(2) . . ?
C5 C6 C7 113.2(2) . . ?
C5 C6 H6A 107.7(19) . . ?
C7 C6 H6A 111(2) . . ?
C5 C6 H6B 106.4(17) . . ?
C7 C6 H6B 110.1(16) . . ?
H6A C6 H6B 108(3) . . ?
C8 C7 C6 110.3(2) . . ?
C8 C7 H7A 104(2) . . ?
C6 C7 H7A 110.2(19) . . ?
C8 C7 H7B 107.5(19) . . ?
C6 C7 H7B 109.0(18) . . ?
H7A C7 H7B 116(3) . . ?
C14 C8 C7 111.67(19) . . ?
C14 C8 C9 108.35(18) . . ?
C7 C8 C9 109.22(18) . . ?
C14 C8 H8 109.0(16) . . ?
C7 C8 H8 106.1(17) . . ?
C9 C8 H8 112.6(17) . . ?
C11 C9 C8 111.89(18) . . ?
C11 C9 C10 111.13(18) . . ?
C8 C9 C10 111.50(17) . . ?
C11 C9 H9 109.9(15) . . ?
C8 C9 H9 105.0(15) . . ?
C10 C9 H9 107.1(14) . . ?
C5 C10 C1 111.49(18) . . ?
C5 C10 C9 112.64(18) . . ?
C1 C10 C9 110.79(18) . . ?
C5 C10 H10 106.0(16) . . ?
C1 C10 H10 110.5(17) . . ?
C9 C10 H10 105.1(16) . . ?
C9 C11 C12 113.16(19) . . ?
C9 C11 H11A 108.8(15) . . ?
C12 C11 H11A 106.0(15) . . ?
C9 C11 H11B 108.1(15) . . ?
C12 C11 H11B 108.3(15) . . ?
H11A C11 H11B 113(2) . . ?
C13 C12 C11 111.07(18) . . ?
C13 C12 H12A 112.6(16) . . ?
C11 C12 H12A 108.0(17) . . ?
C13 C12 H12B 112.0(16) . . ?
C11 C12 H12B 106.8(15) . . ?
H12A C12 H12B 106(2) . . ?
C12 C13 C21 110.34(19) . . ?
C12 C13 C14 108.50(17) . . ?
C21 C13 C14 113.07(19) . . ?
C12 C13 C17 117.17(18) . . ?
C21 C13 C17 107.65(18) . . ?
C14 C13 C17 99.86(17) . . ?
C8 C14 C15 119.16(19) . . ?
C8 C14 C13 113.72(18) . . ?
C15 C14 C13 104.48(18) . . ?
C8 C14 H14 105.5(15) . . ?
C15 C14 H14 106.1(16) . . ?
C13 C14 H14 107.1(16) . . ?
C14 C15 C16 103.74(19) . . ?
C14 C15 H15A 106.4(16) . . ?
C16 C15 H15A 116.4(16) . . ?
C14 C15 H15B 111.0(16) . . ?
C16 C15 H15B 108.6(17) . . ?
H15A C15 H15B 111(2) . . ?
C15 C16 C17 107.14(19) . . ?
C15 C16 H16A 114(2) . . ?
C17 C16 H16A 106(2) . . ?
C15 C16 H16B 112(2) . . ?
C17 C16 H16B 109(2) . . ?
H16A C16 H16B 108(3) . . ?
O2 C17 C18 100.51(17) . . ?
O2 C17 C16 109.03(17) . . ?
C18 C17 C16 117.52(19) . . ?
O2 C17 C13 111.95(17) . . ?
C18 C17 C13 113.60(17) . . ?
C16 C17 C13 104.36(19) . . ?
C19 C18 O3 116.1(2) . . ?
C19 C18 C17 136.0(2) . . ?
O3 C18 C17 107.66(18) . . ?
C18 C19 C20 128.8(2) . . ?
C18 C19 H19 116.5(18) . . ?
C20 C19 H19 114.3(18) . . ?
O5 C20 O6 122.9(2) . . ?
O5 C20 C19 127.6(2) . . ?
O6 C20 C19 109.46(19) . . ?
C13 C21 H21A 109(2) . . ?
C13 C21 H21B 111.1(17) . . ?
H21A C21 H21B 106(3) . . ?
C13 C21 H21C 111(2) . . ?
H21A C21 H21C 115(3) . . ?
H21B C21 H21C 105(3) . . ?
O6 C22 H22A 102(3) . . ?
O6 C22 H22B 111(2) . . ?
H22A C22 H22B 112(4) . . ?
O6 C22 H22C 108(3) . . ?
H22A C22 H22C 115(4) . . ?
H22B C22 H22C 108(4) . . ?
O4 C23 O2 110.52(19) . . ?
O4 C23 O3 110.15(18) . . ?
O2 C23 O3 105.36(17) . . ?
O4 C23 C24 107.2(2) . . ?
O2 C23 C24 113.9(2) . . ?
O3 C23 C24 109.7(2) . . ?
C23 C24 H24A 110(2) . . ?
C23 C24 H24B 109(3) . . ?
H24A C24 H24B 105(3) . . ?
C23 C24 H24C 112(3) . . ?
H24A C24 H24C 109(3) . . ?
H24B C24 H24C 112(4) . . ?
O4 C25 H25A 110(3) . . ?
O4 C25 H25B 110(3) . . ?
H25A C25 H25B 105(3) . . ?
O4 C25 H25C 113(2) . . ?
H25A C25 H25C 111(3) . . ?
H25B C25 H25C 107(3) . . ?
C27 C26 C35 112.96(19) . . ?
C27 C26 H26A 106.1(17) . . ?
C35 C26 H26A 109.1(19) . . ?
C27 C26 H26B 106.5(18) . . ?
C35 C26 H26B 110.4(19) . . ?
H26A C26 H26B 112(3) . . ?
C28 C27 C26 112.9(2) . . ?
C28 C27 H27A 106.1(18) . . ?
C26 C27 H27A 112.1(18) . . ?
C28 C27 H27B 110(2) . . ?
C26 C27 H27B 108(2) . . ?
H27A C27 H27B 108(3) . . ?
O7 C28 C29 122.2(2) . . ?
O7 C28 C27 121.5(2) . . ?
C29 C28 C27 116.1(2) . . ?
C30 C29 C28 123.7(2) . . ?
C30 C29 H29 120(2) . . ?
C28 C29 H29 116(2) . . ?
C29 C30 C31 120.8(2) . . ?
C29 C30 C35 122.7(2) . . ?
C31 C30 C35 116.4(2) . . ?
C30 C31 C32 112.9(2) . . ?
C30 C31 H31A 111(2) . . ?
C32 C31 H31A 111(2) . . ?
C30 C31 H31B 105(2) . . ?
C32 C31 H31B 111.1(19) . . ?
H31A C31 H31B 105(3) . . ?
C33 C32 C31 110.73(19) . . ?
C33 C32 H32A 109(2) . . ?
C31 C32 H32A 103.9(19) . . ?
C33 C32 H32B 108.9(19) . . ?
C31 C32 H32B 110.4(18) . . ?
H32A C32 H32B 114(3) . . ?
C32 C33 C39 111.63(19) . . ?
C32 C33 C34 110.73(19) . . ?
C39 C33 C34 107.29(19) . . ?
C32 C33 H33 107.2(17) . . ?
C39 C33 H33 111.6(16) . . ?
C34 C33 H33 108.4(16) . . ?
C33 C34 C36 110.82(19) . . ?
C33 C34 C35 113.37(18) . . ?
C36 C34 C35 110.92(17) . . ?
C33 C34 H34 105.3(17) . . ?
C36 C34 H34 109.8(17) . . ?
C35 C34 H34 106.3(16) . . ?
C30 C35 C26 111.4(2) . . ?
C30 C35 C34 111.35(18) . . ?
C26 C35 C34 110.29(18) . . ?
C30 C35 H35 104.7(15) . . ?
C26 C35 H35 110.2(15) . . ?
C34 C35 H35 108.8(15) . . ?
C34 C36 C37 112.90(19) . . ?
C34 C36 H36A 106.7(15) . . ?
C37 C36 H36A 112.3(14) . . ?
C34 C36 H36B 106.1(16) . . ?
C37 C36 H36B 108.9(15) . . ?
H36A C36 H36B 110(2) . . ?
C38 C37 C36 111.6(2) . . ?
C38 C37 H37A 106.2(16) . . ?
C36 C37 H37A 110.5(15) . . ?
C38 C37 H37B 106.6(17) . . ?
C36 C37 H37B 112.4(16) . . ?
H37A C37 H37B 109(2) . . ?
C39 C38 C37 108.8(2) . . ?
C39 C38 C46 112.6(2) . . ?
C37 C38 C46 110.5(2) . . ?
C39 C38 C42 100.59(19) . . ?
C37 C38 C42 117.0(2) . . ?
C46 C38 C42 107.1(2) . . ?
C33 C39 C38 113.50(19) . . ?
C33 C39 C40 119.5(2) . . ?
C38 C39 C40 104.7(2) . . ?
C33 C39 H39 109.4(18) . . ?
C38 C39 H39 109(2) . . ?
C40 C39 H39 99.0(19) . . ?
C39 C40 C41 103.0(2) . . ?
C39 C40 H40A 112.0(19) . . ?
C41 C40 H40A 112.7(18) . . ?
C39 C40 H40B 113(2) . . ?
C41 C40 H40B 112(2) . . ?
H40A C40 H40B 105(3) . . ?
C42 C41 C40 107.6(2) . . ?
C42 C41 H41A 101(3) . . ?
C40 C41 H41A 113(2) . . ?
C42 C41 H41B 114(2) . . ?
C40 C41 H41B 105(2) . . ?
H41A C41 H41B 117(3) . . ?
O8 C42 C43 100.9(2) . . ?
O8 C42 C41 109.4(2) . . ?
C43 C42 C41 117.7(2) . . ?
O8 C42 C38 111.8(2) . . ?
C43 C42 C38 112.9(2) . . ?
C41 C42 C38 104.3(2) . . ?
C44 C43 O9 116.5(2) . . ?
C44 C43 C42 136.6(3) . . ?
O9 C43 C42 106.6(2) . . ?
C43 C44 C45 129.8(3) . . ?
C43 C44 H44 118(2) . . ?
C45 C44 H44 112(2) . . ?
O11 C45 O12 123.2(3) . . ?
O11 C45 C44 128.2(3) . . ?
O12 C45 C44 108.6(2) . . ?
C38 C46 H46A 115(2) . . ?
C38 C46 H46B 109(2) . . ?
H46A C46 H46B 113(3) . . ?
C38 C46 H46C 109(2) . . ?
H46A C46 H46C 106(3) . . ?
H46B C46 H46C 105(3) . . ?
O12 C47 H47A 109.5 . . ?
O12 C47 H47B 109.5 . . ?
H47A C47 H47B 109.5 . . ?
O12 C47 H47C 109.5 . . ?
H47A C47 H47C 109.5 . . ?
H47B C47 H47C 109.5 . . ?
O10 C48 O8 110.9(3) . . ?
O10 C48 O9 110.2(2) . . ?
O8 C48 O9 105.6(2) . . ?
O10 C48 C49 106.8(2) . . ?
O8 C48 C49 113.8(2) . . ?
O9 C48 C49 109.5(3) . . ?
C48 C49 H49A 109.5 . . ?
C48 C49 H49B 109.5 . . ?
H49A C49 H49B 109.5 . . ?
C48 C49 H49C 109.5 . . ?
H49A C49 H49C 109.5 . . ?
H49B C49 H49C 109.5 . . ?
O10 C50 H50A 109.5 . . ?
O10 C50 H50B 109.5 . . ?
H50A C50 H50B 109.5 . . ?
O10 C50 H50C 109.5 . . ?
H50A C50 H50C 109.5 . . ?
H50B C50 H50C 109.5 . . ?

loop_
_geom_bond_atom_site_label_1
_geom_bond_atom_site_label_2
_geom_bond_distance
_geom_bond_site_symmetry_2
_geom_bond_publ_flag
O1 C3 1.227(3) . ?
O2 C23 1.403(3) . ?
O2 C17 1.450(3) . ?
O3 C18 1.358(3) . ?
O3 C23 1.438(3) . ?
O4 C23 1.387(3) . ?
O4 C25 1.422(3) . ?
O5 C20 1.208(3) . ?
O6 C20 1.347(3) . ?
O6 C22 1.451(3) . ?
O7 C28 1.217(3) . ?
O8 C48 1.400(4) . ?
O8 C42 1.443(3) . ?
O9 C43 1.368(3) . ?
O9 C48 1.432(3) . ?
O10 C48 1.391(3) . ?
O10 C50 1.427(4) . ?
O11 C45 1.211(4) . ?
O12 C45 1.347(3) . ?
O12 C47 1.440(4) . ?
C1 C2 1.525(3) . ?
C1 C10 1.534(3) . ?
C1 H1A 0.94(4) . ?
C1 H1B 0.99(3) . ?
C2 C3 1.503(3) . ?
C2 H2A 1.01(3) . ?
C2 H2B 1.03(4) . ?
C3 C4 1.464(3) . ?
C4 C5 1.343(3) . ?
C4 H4 0.97(4) . ?
C5 C6 1.506(3) . ?
C5 C10 1.514(3) . ?
C6 C7 1.537(4) . ?
C6 H6A 0.97(3) . ?
C6 H6B 1.04(3) . ?
C7 C8 1.531(3) . ?
C7 H7A 1.01(4) . ?
C7 H7B 1.03(3) . ?
C8 C14 1.525(3) . ?
C8 C9 1.545(3) . ?
C8 H8 0.98(3) . ?
C9 C11 1.535(3) . ?
C9 C10 1.546(3) . ?
C9 H9 0.99(3) . ?
C10 H10 1.02(3) . ?
C11 C12 1.539(3) . ?
C11 H11A 1.00(3) . ?
C11 H11B 1.00(3) . ?
C12 C13 1.531(3) . ?
C12 H12A 0.96(3) . ?
C12 H12B 1.05(3) . ?
C13 C21 1.535(3) . ?
C13 C14 1.540(3) . ?
C13 C17 1.565(3) . ?
C14 C15 1.531(3) . ?
C14 H14 1.04(3) . ?
C15 C16 1.541(4) . ?
C15 H15A 0.98(3) . ?
C15 H15B 0.99(3) . ?
C16 C17 1.545(3) . ?
C16 H16A 0.89(4) . ?
C16 H16B 0.83(4) . ?
C17 C18 1.529(3) . ?
C18 C19 1.350(3) . ?
C19 C20 1.464(3) . ?
C19 H19 0.99(3) . ?
C21 H21A 0.99(4) . ?
C21 H21B 1.02(3) . ?
C21 H21C 0.90(4) . ?
C22 H22A 0.97(4) . ?
C22 H22B 0.99(4) . ?
C22 H22C 1.07(5) . ?
C23 C24 1.506(3) . ?
C24 H24A 1.05(4) . ?
C24 H24B 1.05(5) . ?
C24 H24C 0.96(4) . ?
C25 H25A 0.96(4) . ?
C25 H25B 0.95(4) . ?
C25 H25C 1.01(4) . ?
C26 C27 1.524(3) . ?
C26 C35 1.536(3) . ?
C26 H26A 0.94(3) . ?
C26 H26B 0.94(3) . ?
C27 C28 1.505(3) . ?
C27 H27A 1.06(4) . ?
C27 H27B 0.93(3) . ?
C28 C29 1.469(4) . ?
C29 C30 1.338(4) . ?
C29 H29 0.85(4) . ?
C30 C31 1.507(3) . ?
C30 C35 1.515(3) . ?
C31 C32 1.535(3) . ?
C31 H31A 0.99(4) . ?
C31 H31B 0.96(4) . ?
C32 C33 1.522(3) . ?
C32 H32A 0.98(4) . ?
C32 H32B 0.97(3) . ?
C33 C39 1.530(3) . ?
C33 C34 1.537(3) . ?
C33 H33 1.00(3) . ?
C34 C36 1.539(3) . ?
C34 C35 1.553(3) . ?
C34 H34 0.99(3) . ?
C35 H35 1.03(3) . ?
C36 C37 1.542(3) . ?
C36 H36A 1.04(3) . ?
C36 H36B 0.99(3) . ?
C37 C38 1.533(4) . ?
C37 H37A 0.98(3) . ?
C37 H37B 0.99(3) . ?
C38 C39 1.531(4) . ?
C38 C46 1.541(3) . ?
C38 C42 1.573(3) . ?
C39 C40 1.534(3) . ?
C39 H39 0.96(3) . ?
C40 C41 1.547(4) . ?
C40 H40A 1.10(4) . ?
C40 H40B 0.95(4) . ?
C41 C42 1.545(4) . ?
C41 H41A 1.08(5) . ?
C41 H41B 0.97(4) . ?
C42 C43 1.531(4) . ?
C43 C44 1.339(4) . ?
C44 C45 1.465(4) . ?
C44 H44 1.06(4) . ?
C46 H46A 1.03(4) . ?
C46 H46B 0.98(4) . ?
C46 H46C 1.00(5) . ?
C47 H47A 0.9800 . ?
C47 H47B 0.9800 . ?
C47 H47C 0.9800 . ?
C48 C49 1.504(5) . ?
C49 H49A 0.9800 . ?
C49 H49B 0.9800 . ?
C49 H49C 0.9800 . ?
C50 H50A 0.9800 . ?
C50 H50B 0.9800 . ?
C50 H50C 0.9800 . ?

loop_
_geom_torsion_atom_site_label_1
_geom_torsion_atom_site_label_2
_geom_torsion_atom_site_label_3
_geom_torsion_atom_site_label_4
_geom_torsion
_geom_torsion_site_symmetry_1
_geom_torsion_site_symmetry_2
_geom_torsion_site_symmetry_3
_geom_torsion_site_symmetry_4
_geom_torsion_publ_flag
C10 C1 C2 C3 -53.4(3) . . . . ?
C1 C2 C3 O1 -150.8(2) . . . . ?
C1 C2 C3 C4 32.2(3) . . . . ?
O1 C3 C4 C5 179.7(2) . . . . ?
C2 C3 C4 C5 -3.3(3) . . . . ?
C3 C4 C5 C6 171.3(2) . . . . ?
C3 C4 C5 C10 -4.6(3) . . . . ?
C4 C5 C6 C7 140.1(2) . . . . ?
C10 C5 C6 C7 -43.8(3) . . . . ?
C5 C6 C7 C8 52.7(3) . . . . ?
C6 C7 C8 C14 179.47(19) . . . . ?
C6 C7 C8 C9 -60.7(2) . . . . ?
C14 C8 C9 C11 -53.5(2) . . . . ?
C7 C8 C9 C11 -175.32(19) . . . . ?
C14 C8 C9 C10 -178.64(18) . . . . ?
C7 C8 C9 C10 59.5(2) . . . . ?
C4 C5 C10 C1 -16.9(3) . . . . ?
C6 C5 C10 C1 167.1(2) . . . . ?
C4 C5 C10 C9 -142.2(2) . . . . ?
C6 C5 C10 C9 41.8(3) . . . . ?
C2 C1 C10 C5 45.1(3) . . . . ?
C2 C1 C10 C9 171.40(19) . . . . ?
C11 C9 C10 C5 -174.82(18) . . . . ?
C8 C9 C10 C5 -49.2(2) . . . . ?
C11 C9 C10 C1 59.5(2) . . . . ?
C8 C9 C10 C1 -174.90(18) . . . . ?
C8 C9 C11 C12 53.0(3) . . . . ?
C10 C9 C11 C12 178.37(18) . . . . ?
C9 C11 C12 C13 -53.8(3) . . . . ?
C11 C12 C13 C21 -69.3(2) . . . . ?
C11 C12 C13 C14 55.1(2) . . . . ?
C11 C12 C13 C17 167.08(19) . . . . ?
C7 C8 C14 C15 -57.1(3) . . . . ?
C9 C8 C14 C15 -177.5(2) . . . . ?
C7 C8 C14 C13 178.95(18) . . . . ?
C9 C8 C14 C13 58.6(2) . . . . ?
C12 C13 C14 C8 -59.9(2) . . . . ?
C21 C13 C14 C8 62.8(2) . . . . ?
C17 C13 C14 C8 176.91(17) . . . . ?
C12 C13 C14 C15 168.51(18) . . . . ?
C21 C13 C14 C15 -68.7(2) . . . . ?
C17 C13 C14 C15 45.4(2) . . . . ?
C8 C14 C15 C16 -163.8(2) . . . . ?
C13 C14 C15 C16 -35.5(2) . . . . ?
C14 C15 C16 C17 10.9(2) . . . . ?
C23 O2 C17 C18 16.4(2) . . . . ?
C23 O2 C17 C16 140.5(2) . . . . ?
C23 O2 C17 C13 -104.5(2) . . . . ?
C15 C16 C17 O2 136.79(19) . . . . ?
C15 C16 C17 C18 -109.8(2) . . . . ?
C15 C16 C17 C13 17.0(2) . . . . ?
C12 C13 C17 O2 87.8(2) . . . . ?
C21 C13 C17 O2 -37.2(2) . . . . ?
C14 C13 C17 O2 -155.43(18) . . . . ?
C12 C13 C17 C18 -25.2(3) . . . . ?
C21 C13 C17 C18 -150.2(2) . . . . ?
C14 C13 C17 C18 91.6(2) . . . . ?
C12 C13 C17 C16 -154.47(19) . . . . ?
C21 C13 C17 C16 80.6(2) . . . . ?
C14 C13 C17 C16 -37.7(2) . . . . ?
C23 O3 C18 C19 -167.2(2) . . . . ?
C23 O3 C18 C17 17.2(2) . . . . ?
O2 C17 C18 C19 165.7(3) . . . . ?
C16 C17 C18 C19 47.6(4) . . . . ?
C13 C17 C18 C19 -74.6(3) . . . . ?
O2 C17 C18 O3 -20.0(2) . . . . ?
C16 C17 C18 O3 -138.1(2) . . . . ?
C13 C17 C18 O3 99.7(2) . . . . ?
O3 C18 C19 C20 178.8(2) . . . . ?
C17 C18 C19 C20 -7.3(4) . . . . ?
C22 O6 C20 O5 2.9(3) . . . . ?
C22 O6 C20 C19 -178.32(19) . . . . ?
C18 C19 C20 O5 -22.4(4) . . . . ?
C18 C19 C20 O6 158.9(2) . . . . ?
C25 O4 C23 O2 53.6(3) . . . . ?
C25 O4 C23 O3 -62.4(3) . . . . ?
C25 O4 C23 C24 178.3(2) . . . . ?
C17 O2 C23 O4 -126.24(19) . . . . ?
C17 O2 C23 O3 -7.3(2) . . . . ?
C17 O2 C23 C24 113.0(2) . . . . ?
C18 O3 C23 O4 112.5(2) . . . . ?
C18 O3 C23 O2 -6.7(2) . . . . ?
C18 O3 C23 C24 -129.8(2) . . . . ?
C35 C26 C27 C28 -52.1(3) . . . . ?
C26 C27 C28 O7 -154.9(3) . . . . ?
C26 C27 C28 C29 30.3(3) . . . . ?
O7 C28 C29 C30 -175.9(3) . . . . ?
C27 C28 C29 C30 -1.1(4) . . . . ?
C28 C29 C30 C31 169.7(2) . . . . ?
C28 C29 C30 C35 -6.6(4) . . . . ?
C29 C30 C31 C32 135.1(2) . . . . ?
C35 C30 C31 C32 -48.3(3) . . . . ?
C30 C31 C32 C33 53.5(3) . . . . ?
C31 C32 C33 C39 -176.5(2) . . . . ?
C31 C32 C33 C34 -57.1(3) . . . . ?
C32 C33 C34 C36 -179.20(18) . . . . ?
C39 C33 C34 C36 -57.2(2) . . . . ?
C32 C33 C34 C35 55.3(2) . . . . ?
C39 C33 C34 C35 177.36(19) . . . . ?
C29 C30 C35 C26 -15.3(3) . . . . ?
C31 C30 C35 C26 168.2(2) . . . . ?
C29 C30 C35 C34 -138.9(2) . . . . ?
C31 C30 C35 C34 44.6(3) . . . . ?
C27 C26 C35 C30 43.8(3) . . . . ?
C27 C26 C35 C34 168.03(18) . . . . ?
C33 C34 C35 C30 -47.8(3) . . . . ?
C36 C34 C35 C30 -173.24(19) . . . . ?
C33 C34 C35 C26 -172.04(19) . . . . ?
C36 C34 C35 C26 62.5(2) . . . . ?
C33 C34 C36 C37 55.0(3) . . . . ?
C35 C34 C36 C37 -178.13(19) . . . . ?
C34 C36 C37 C38 -52.6(3) . . . . ?
C36 C37 C38 C39 52.8(3) . . . . ?
C36 C37 C38 C46 -71.3(3) . . . . ?
C36 C37 C38 C42 165.9(2) . . . . ?
C32 C33 C39 C38 -177.1(2) . . . . ?
C34 C33 C39 C38 61.5(3) . . . . ?
C32 C33 C39 C40 -52.6(3) . . . . ?
C34 C33 C39 C40 -174.1(2) . . . . ?
C37 C38 C39 C33 -59.5(3) . . . . ?
C46 C38 C39 C33 63.3(3) . . . . ?
C42 C38 C39 C33 177.0(2) . . . . ?
C37 C38 C39 C40 168.40(19) . . . . ?
C46 C38 C39 C40 -68.8(2) . . . . ?
C42 C38 C39 C40 44.9(2) . . . . ?
C33 C39 C40 C41 -165.5(2) . . . . ?
C38 C39 C40 C41 -37.0(3) . . . . ?
C39 C40 C41 C42 13.9(3) . . . . ?
C48 O8 C42 C43 15.6(3) . . . . ?
C48 O8 C42 C41 140.3(2) . . . . ?
C48 O8 C42 C38 -104.6(2) . . . . ?
C40 C41 C42 O8 133.0(2) . . . . ?
C40 C41 C42 C43 -112.8(3) . . . . ?
C40 C41 C42 C38 13.3(3) . . . . ?
C39 C38 C42 O8 -153.2(2) . . . . ?
C37 C38 C42 O8 89.2(3) . . . . ?
C46 C38 C42 O8 -35.4(3) . . . . ?
C39 C38 C42 C43 93.9(2) . . . . ?
C37 C38 C42 C43 -23.7(3) . . . . ?
C46 C38 C42 C43 -148.3(2) . . . . ?
C39 C38 C42 C41 -35.1(2) . . . . ?
C37 C38 C42 C41 -152.7(2) . . . . ?
C46 C38 C42 C41 82.7(3) . . . . ?
C48 O9 C43 C44 -163.9(2) . . . . ?
C48 O9 C43 C42 20.5(3) . . . . ?
O8 C42 C43 C44 164.1(3) . . . . ?
C41 C42 C43 C44 45.3(4) . . . . ?
C38 C42 C43 C44 -76.4(4) . . . . ?
O8 C42 C43 O9 -21.6(2) . . . . ?
C41 C42 C43 O9 -140.4(2) . . . . ?
C38 C42 C43 O9 97.9(2) . . . . ?
O9 C43 C44 C45 179.4(2) . . . . ?
C42 C43 C44 C45 -6.8(5) . . . . ?
C47 O12 C45 O11 -1.9(4) . . . . ?
C47 O12 C45 C44 177.0(2) . . . . ?
C43 C44 C45 O11 -16.6(5) . . . . ?
C43 C44 C45 O12 164.6(3) . . . . ?
C50 O10 C48 O8 57.7(3) . . . . ?
C50 O10 C48 O9 -58.9(3) . . . . ?
C50 O10 C48 C49 -177.8(3) . . . . ?
C42 O8 C48 O10 -123.8(2) . . . . ?
C42 O8 C48 O9 -4.4(3) . . . . ?
C42 O8 C48 C49 115.7(3) . . . . ?
C43 O9 C48 O10 109.2(3) . . . . ?
C43 O9 C48 O8 -10.7(3) . . . . ?
C43 O9 C48 C49 -133.6(2) . . . . ?

loop_
_platon_squeeze_void_nr
_platon_squeeze_void_average_x
_platon_squeeze_void_average_y
_platon_squeeze_void_average_z
_platon_squeeze_void_volume
_platon_squeeze_void_count_electrons
_platon_squeeze_void_content
1 0.500 -0.025 0.500 270 76 ' '
